data_7019962
loop_
_publ_author_name
'Piskunov, Alexandr V.'
'Trofimova, Olesya Yu'
'Fukin, Georgy K.'
'Ketkov, Sergei Yu'
'Smolyaninov, Ivan V.'
'Cherkasov, Vladimir K.'

_publ_section_title
;
 Tin(iv) and lead(iv) complexes with a tetradentate redox-active ligand.
;
_journal_issue 36
_journal_name_full 'Dalton transactions (Cambridge, England : 2003)'
_journal_page_first 10970
_journal_page_last 10979
_journal_paper_doi 10.1039/c2dt30656e
_journal_volume 41
_journal_year 2012
_chemical_formula_sum 'C43 H54 Cl2 N2 O2 Pb'
_chemical_formula_weight 908.97
_chemical_name_systematic
;
?
;
_space_group_IT_number 2
_symmetry_cell_setting triclinic
_symmetry_space_group_name_Hall '-P 1'
_symmetry_space_group_name_H-M 'P -1'
_atom_sites_solution_hydrogens geom
_atom_sites_solution_primary patt
_atom_sites_solution_secondary difmap
_audit_creation_method SHELXL-97
_cell_angle_alpha 69.3860(10)
_cell_angle_beta 80.3170(10)
_cell_angle_gamma 89.5930(10)
_cell_formula_units_Z 2
_cell_length_a 10.1974(3)
_cell_length_b 13.8984(4)
_cell_length_c 15.4418(4)
_cell_measurement_reflns_used 950
_cell_measurement_temperature 100(2)
_cell_measurement_theta_max 30
_cell_measurement_theta_min 2
_cell_volume 2016.00(10)
_computing_cell_refinement 'Bruker SMART'
_computing_data_collection 'Bruker SMART'
_computing_data_reduction 'Bruker SHELXTL'
_computing_molecular_graphics 'Bruker SHELXTL'
_computing_publication_material 'Bruker SHELXTL'
_computing_structure_refinement 'SHELXL-97 (Sheldrick, 1997)'
_computing_structure_solution 'SHELXS-97 (Sheldrick, 1990)'
_diffrn_ambient_temperature 100(2)
_diffrn_measured_fraction_theta_full 0.991
_diffrn_measured_fraction_theta_max 0.991
_diffrn_measurement_device_type 'CCD area detector'
_diffrn_measurement_method 'phi and omega scans'
_diffrn_radiation_monochromator graphite
_diffrn_radiation_source 'fine-focus sealed tube'
_diffrn_radiation_type MoK\a
_diffrn_radiation_wavelength 0.71073
_diffrn_reflns_av_R_equivalents 0.0114
_diffrn_reflns_av_sigmaI/netI 0.0201
_diffrn_reflns_limit_h_max 10
_diffrn_reflns_limit_h_min -12
_diffrn_reflns_limit_k_max 17
_diffrn_reflns_limit_k_min -17
_diffrn_reflns_limit_l_max 16
_diffrn_reflns_limit_l_min -19
_diffrn_reflns_number 12739
_diffrn_reflns_theta_full 26.50
_diffrn_reflns_theta_max 26.50
_diffrn_reflns_theta_min 2.27
_exptl_absorpt_coefficient_mu 4.354
_exptl_absorpt_correction_T_max 0.8451
_exptl_absorpt_correction_T_min 0.2621
_exptl_absorpt_correction_type multi-scan
_exptl_absorpt_process_details 'SADABS (Sheldrick, 1998)'
_exptl_crystal_colour black
_exptl_crystal_density_diffrn 1.497
_exptl_crystal_density_method 'not measured'
_exptl_crystal_description plate
_exptl_crystal_F_000 916
_exptl_crystal_size_max 0.42
_exptl_crystal_size_mid 0.18
_exptl_crystal_size_min 0.04
_refine_diff_density_max 1.616
_refine_diff_density_min -1.312
_refine_diff_density_rms 0.086
_refine_ls_extinction_method none
_refine_ls_goodness_of_fit_ref 1.068
_refine_ls_hydrogen_treatment mixed
_refine_ls_matrix_type full
_refine_ls_number_parameters 471
_refine_ls_number_reflns 8283
_refine_ls_number_restraints 0
_refine_ls_restrained_S_all 1.068
_refine_ls_R_factor_all 0.0216
_refine_ls_R_factor_gt 0.0200
_refine_ls_shift/su_max 0.001
_refine_ls_shift/su_mean 0.000
_refine_ls_structure_factor_coef Fsqd
_refine_ls_weighting_details 'calc w=1/[\s^2^(Fo^2^)+(0.0358P)^2^+0.5085P] where P=(Fo^2^+2Fc^2^)/3'
_refine_ls_weighting_scheme calc
_refine_ls_wR_factor_gt 0.0513
_refine_ls_wR_factor_ref 0.0519
_reflns_number_gt 7895
_reflns_number_total 8283
_reflns_threshold_expression >2sigma(I)
_cod_data_source_file c2dt30656e.txt
_cod_data_source_block pboonnm
_cod_depositor_comments
;
The following automatic conversions were performed:

'_symmetry_cell_setting' value 'Triclinic' changed to 'triclinic'
according to /home/saulius/struct/CIF-dictionaries/cif_core.dic
dictionary named 'cif_core.dic' version 2.4.1 from 2010-06-29.

Automatic conversion script
Id: cif_fix_values 1891 2012-01-12 08:04:46Z andrius 
;
_cod_original_sg_symbol_H-M P-1
_cod_database_code 7019962

loop_
_symmetry_equiv_pos_as_xyz
'x, y, z'
'-x, -y, -z'

loop_
_atom_site_label
_atom_site_type_symbol
_atom_site_fract_x
_atom_site_fract_y
_atom_site_fract_z
_atom_site_U_iso_or_equiv
_atom_site_adp_type
_atom_site_occupancy
_atom_site_symmetry_multiplicity
_atom_site_calc_flag
_atom_site_refinement_flags
Pb1 Pb -0.474168(6) -0.244889(4) -0.323740(4) 0.01222(2) Uani 1 1 d .
O1 O -0.61198(13) -0.25880(10) -0.17570(9) 0.0139(3) Uani 1 1 d .
O2 O -0.36462(14) -0.30801(10) -0.43782(10) 0.0158(3) Uani 1 1 d .
N1 N -0.50642(15) -0.07971(12) -0.30602(11) 0.0133(3) Uani 1 1 d .
N2 N -0.34973(16) -0.11009(12) -0.45264(11) 0.0139(3) Uani 1 1 d .
C1 C -0.62940(18) -0.17591(14) -0.15508(14) 0.0130(4) Uani 1 1 d .
C2 C -0.58050(18) -0.07724(14) -0.22291(14) 0.0140(4) Uani 1 1 d .
C3 C -0.60342(19) 0.01432(14) -0.20416(14) 0.0150(4) Uani 1 1 d .
H3A H -0.5728 0.0787 -0.2517 0.018 Uiso 1 1 calc R
C4 C -0.66911(19) 0.01156(14) -0.11832(14) 0.0145(4) Uani 1 1 d .
C5 C -0.71298(19) -0.08647(14) -0.04953(14) 0.0145(4) Uani 1 1 d .
H5A H -0.7575 -0.0888 0.0104 0.017 Uiso 1 1 calc R
C6 C -0.69529(18) -0.17848(14) -0.06384(14) 0.0138(4) Uani 1 1 d .
C7 C -0.6951(2) 0.10903(14) -0.09409(15) 0.0176(4) Uani 1 1 d .
C8 C -0.6204(2) 0.10653(16) -0.01479(16) 0.0222(4) Uani 1 1 d .
H8A H -0.5243 0.1064 -0.0363 0.033 Uiso 1 1 calc R
H8B H -0.6495 0.0442 0.0402 0.033 Uiso 1 1 calc R
H8C H -0.6396 0.1674 0.0022 0.033 Uiso 1 1 calc R
C9 C -0.8453(2) 0.11358(17) -0.06112(18) 0.0262(5) Uani 1 1 d .
H9A H -0.8933 0.1166 -0.1119 0.039 Uiso 1 1 calc R
H9B H -0.8613 0.1750 -0.0445 0.039 Uiso 1 1 calc R
H9C H -0.8771 0.0519 -0.0060 0.039 Uiso 1 1 calc R
C10 C -0.6491(3) 0.20676(16) -0.17867(17) 0.0296(5) Uani 1 1 d .
H10A H -0.5523 0.2082 -0.1980 0.044 Uiso 1 1 calc R
H10B H -0.6723 0.2671 -0.1616 0.044 Uiso 1 1 calc R
H10C H -0.6931 0.2078 -0.2307 0.044 Uiso 1 1 calc R
C11 C -0.74569(19) -0.28232(14) 0.01330(14) 0.0152(4) Uani 1 1 d .
C12 C -0.6285(2) -0.35317(15) 0.03299(15) 0.0185(4) Uani 1 1 d .
H12A H -0.5659 -0.3240 0.0601 0.028 Uiso 1 1 calc R
H12B H -0.5827 -0.3589 -0.0259 0.028 Uiso 1 1 calc R
H12C H -0.6626 -0.4216 0.0773 0.028 Uiso 1 1 calc R
C13 C -0.8541(2) -0.33153(15) -0.01918(15) 0.0195(4) Uani 1 1 d .
H13A H -0.9302 -0.2877 -0.0265 0.029 Uiso 1 1 calc R
H13B H -0.8832 -0.3997 0.0278 0.029 Uiso 1 1 calc R
H13C H -0.8177 -0.3384 -0.0795 0.029 Uiso 1 1 calc R
C14 C -0.8088(2) -0.27110(15) 0.10622(15) 0.0216(5) Uani 1 1 d .
H14A H -0.8856 -0.2282 0.0966 0.032 Uiso 1 1 calc R
H14B H -0.7430 -0.2387 0.1284 0.032 Uiso 1 1 calc R
H14C H -0.8382 -0.3393 0.1532 0.032 Uiso 1 1 calc R
C15 C -0.45063(19) -0.00055(14) -0.37693(14) 0.0147(4) Uani 1 1 d .
H15 H -0.462(2) 0.0649(19) -0.3803(17) 0.021(6) Uiso 1 1 d .
C16 C -0.36588(19) -0.01696(14) -0.45424(14) 0.0152(4) Uani 1 1 d .
H16 H -0.321(3) 0.043(2) -0.5029(19) 0.027(7) Uiso 1 1 d .
C17 C -0.27808(19) -0.24548(14) -0.50662(14) 0.0137(4) Uani 1 1 d .
C18 C -0.26422(19) -0.13935(14) -0.51813(13) 0.0138(4) Uani 1 1 d .
C19 C -0.16624(19) -0.07143(14) -0.58695(14) 0.0153(4) Uani 1 1 d .
H19A H -0.1592 -0.0016 -0.5917 0.018 Uiso 1 1 calc R
C20 C -0.08011(19) -0.10533(15) -0.64776(14) 0.0150(4) Uani 1 1 d .
C21 C -0.09933(19) -0.20865(15) -0.64042(14) 0.0159(4) Uani 1 1 d .
H21A H -0.0435 -0.2314 -0.6843 0.019 Uiso 1 1 calc R
C22 C -0.1937(2) -0.27899(14) -0.57377(14) 0.0153(4) Uani 1 1 d .
C23 C 0.03278(19) -0.03178(15) -0.71779(14) 0.0169(4) Uani 1 1 d .
C24 C 0.1163(2) 0.01138(16) -0.66379(15) 0.0220(5) Uani 1 1 d .
H24A H 0.1572 -0.0452 -0.6204 0.033 Uiso 1 1 calc R
H24B H 0.0585 0.0463 -0.6282 0.033 Uiso 1 1 calc R
H24C H 0.1862 0.0605 -0.7085 0.033 Uiso 1 1 calc R
C25 C -0.0259(2) 0.05805(16) -0.78930(15) 0.0201(4) Uani 1 1 d .
H25A H -0.0775 0.0310 -0.8247 0.030 Uiso 1 1 calc R
H25B H 0.0467 0.1054 -0.8328 0.030 Uiso 1 1 calc R
H25C H -0.0842 0.0949 -0.7559 0.030 Uiso 1 1 calc R
C26 C 0.1279(2) -0.08544(17) -0.77172(16) 0.0238(5) Uani 1 1 d .
H26A H 0.1614 -0.1455 -0.7270 0.036 Uiso 1 1 calc R
H26B H 0.2028 -0.0374 -0.8106 0.036 Uiso 1 1 calc R
H26C H 0.0802 -0.1077 -0.8121 0.036 Uiso 1 1 calc R
C27 C -0.2081(2) -0.39098(15) -0.56914(15) 0.0175(4) Uani 1 1 d .
C28 C -0.1127(2) -0.41007(16) -0.64864(16) 0.0236(5) Uani 1 1 d .
H28A H -0.1291 -0.3624 -0.7094 0.035 Uiso 1 1 calc R
H28B H -0.1275 -0.4811 -0.6450 0.035 Uiso 1 1 calc R
H28C H -0.0205 -0.3990 -0.6424 0.035 Uiso 1 1 calc R
C29 C -0.1775(2) -0.46451(15) -0.47456(16) 0.0231(5) Uani 1 1 d .
H29A H -0.0900 -0.4445 -0.4660 0.035 Uiso 1 1 calc R
H29B H -0.1772 -0.5351 -0.4743 0.035 Uiso 1 1 calc R
H29C H -0.2459 -0.4607 -0.4233 0.035 Uiso 1 1 calc R
C30 C -0.3509(2) -0.41633(15) -0.57745(16) 0.0221(5) Uani 1 1 d .
H30A H -0.3709 -0.3701 -0.6377 0.033 Uiso 1 1 calc R
H30B H -0.4139 -0.4073 -0.5258 0.033 Uiso 1 1 calc R
H30C H -0.3591 -0.4878 -0.5741 0.033 Uiso 1 1 calc R
C31 C -0.65560(19) -0.25005(14) -0.37960(14) 0.0146(4) Uani 1 1 d .
C32 C -0.6484(2) -0.26328(15) -0.46550(15) 0.0189(4) Uani 1 1 d .
H32A H -0.5654 -0.2742 -0.4982 0.023 Uiso 1 1 calc R
C33 C -0.7640(2) -0.26035(16) -0.50297(17) 0.0248(5) Uani 1 1 d .
H33A H -0.7598 -0.2688 -0.5618 0.030 Uiso 1 1 calc R
C34 C -0.8857(2) -0.24510(16) -0.45483(17) 0.0259(5) Uani 1 1 d .
H34A H -0.9643 -0.2431 -0.4807 0.031 Uiso 1 1 calc R
C35 C -0.8920(2) -0.23292(16) -0.36908(16) 0.0230(5) Uani 1 1 d .
H35A H -0.9753 -0.2228 -0.3362 0.028 Uiso 1 1 calc R
C36 C -0.7773(2) -0.23531(15) -0.33055(15) 0.0193(4) Uani 1 1 d .
H36A H -0.7819 -0.2270 -0.2716 0.023 Uiso 1 1 calc R
C37 C -0.31843(19) -0.30088(14) -0.24038(14) 0.0151(4) Uani 1 1 d .
C38 C -0.2286(2) -0.36695(15) -0.26379(15) 0.0184(4) Uani 1 1 d .
H38A H -0.2343 -0.3868 -0.3160 0.022 Uiso 1 1 calc R
C39 C -0.1302(2) -0.40391(16) -0.21014(16) 0.0209(4) Uani 1 1 d .
H39A H -0.0685 -0.4493 -0.2257 0.025 Uiso 1 1 calc R
C40 C -0.1216(2) -0.37484(16) -0.13389(16) 0.0206(4) Uani 1 1 d .
H40A H -0.0547 -0.4008 -0.0970 0.025 Uiso 1 1 calc R
C41 C -0.2112(2) -0.30767(16) -0.11155(15) 0.0199(4) Uani 1 1 d .
H41A H -0.2046 -0.2871 -0.0598 0.024 Uiso 1 1 calc R
C42 C -0.3109(2) -0.27024(15) -0.16471(15) 0.0175(4) Uani 1 1 d .
H42A H -0.3725 -0.2246 -0.1494 0.021 Uiso 1 1 calc R
C1S C -0.6563(2) -0.50352(17) -0.13372(16) 0.0235(5) Uani 1 1 d .
H1SA H -0.6236 -0.5506 -0.0778 0.028 Uiso 1 1 calc R
H1SB H -0.6551 -0.4335 -0.1308 0.028 Uiso 1 1 calc R
Cl1S Cl -0.82142(5) -0.54337(4) -0.13127(4) 0.02900(12) Uani 1 1 d .
Cl2S Cl -0.54879(6) -0.50274(4) -0.23683(4) 0.02548(11) Uani 1 1 d .

loop_
_atom_site_aniso_label
_atom_site_aniso_U_11
_atom_site_aniso_U_22
_atom_site_aniso_U_33
_atom_site_aniso_U_23
_atom_site_aniso_U_13
_atom_site_aniso_U_12
Pb1 0.01245(4) 0.00989(3) 0.01347(4) -0.00405(3) -0.00022(3) -0.00064(3)
O1 0.0159(6) 0.0100(6) 0.0153(6) -0.0047(5) -0.0005(5) -0.0007(5)
O2 0.0173(7) 0.0115(6) 0.0173(7) -0.0056(5) 0.0020(5) -0.0025(5)
N1 0.0119(7) 0.0126(7) 0.0154(8) -0.0052(6) -0.0019(6) 0.0016(6)
N2 0.0140(7) 0.0130(7) 0.0142(8) -0.0053(6) -0.0007(6) -0.0004(6)
C1 0.0105(8) 0.0134(8) 0.0154(9) -0.0056(7) -0.0019(7) 0.0003(7)
C2 0.0128(8) 0.0136(8) 0.0158(9) -0.0062(7) -0.0010(7) 0.0013(7)
C3 0.0171(9) 0.0125(8) 0.0147(9) -0.0045(7) -0.0017(7) 0.0000(7)
C4 0.0129(8) 0.0135(8) 0.0190(9) -0.0082(7) -0.0025(7) 0.0016(7)
C5 0.0128(8) 0.0150(8) 0.0155(9) -0.0061(7) -0.0008(7) 0.0019(7)
C6 0.0120(8) 0.0138(8) 0.0149(9) -0.0048(7) -0.0011(7) -0.0007(7)
C7 0.0205(9) 0.0134(8) 0.0208(10) -0.0087(8) -0.0033(8) 0.0029(7)
C8 0.0251(10) 0.0206(9) 0.0269(11) -0.0146(8) -0.0076(8) 0.0039(8)
C9 0.0204(10) 0.0265(10) 0.0392(12) -0.0214(9) -0.0045(9) 0.0056(8)
C10 0.0469(14) 0.0142(9) 0.0267(12) -0.0099(9) 0.0019(10) 0.0033(9)
C11 0.0165(9) 0.0122(8) 0.0147(9) -0.0042(7) 0.0015(7) -0.0012(7)
C12 0.0197(9) 0.0150(9) 0.0186(10) -0.0035(8) -0.0029(7) 0.0000(7)
C13 0.0171(9) 0.0168(9) 0.0225(10) -0.0065(8) 0.0014(8) -0.0034(8)
C14 0.0299(11) 0.0146(9) 0.0160(10) -0.0038(8) 0.0038(8) -0.0011(8)
C15 0.0178(9) 0.0099(8) 0.0180(9) -0.0063(7) -0.0042(7) 0.0021(7)
C16 0.0156(9) 0.0121(8) 0.0164(9) -0.0041(7) -0.0008(7) -0.0011(7)
C17 0.0127(8) 0.0126(8) 0.0148(9) -0.0039(7) -0.0019(7) -0.0002(7)
C18 0.0146(9) 0.0139(8) 0.0132(9) -0.0057(7) -0.0011(7) 0.0016(7)
C19 0.0164(9) 0.0120(8) 0.0161(9) -0.0039(7) -0.0016(7) -0.0009(7)
C20 0.0147(9) 0.0139(8) 0.0146(9) -0.0030(7) -0.0015(7) -0.0014(7)
C21 0.0138(9) 0.0178(9) 0.0172(9) -0.0086(7) -0.0004(7) 0.0012(7)
C22 0.0169(9) 0.0144(8) 0.0160(9) -0.0069(7) -0.0038(7) 0.0023(7)
C23 0.0142(9) 0.0169(9) 0.0174(9) -0.0054(8) 0.0015(7) -0.0009(7)
C24 0.0175(9) 0.0228(10) 0.0228(10) -0.0059(8) -0.0009(8) -0.0055(8)
C25 0.0192(10) 0.0192(9) 0.0187(10) -0.0040(8) -0.0008(8) -0.0028(8)
C26 0.0189(10) 0.0247(10) 0.0239(11) -0.0086(9) 0.0065(8) -0.0021(8)
C27 0.0214(10) 0.0118(8) 0.0195(10) -0.0073(7) -0.0001(8) 0.0000(7)
C28 0.0312(11) 0.0174(9) 0.0222(10) -0.0103(8) 0.0019(9) 0.0013(8)
C29 0.0335(11) 0.0136(9) 0.0217(10) -0.0066(8) -0.0034(9) 0.0065(8)
C30 0.0256(10) 0.0161(9) 0.0263(11) -0.0112(8) -0.0008(8) -0.0039(8)
C31 0.0156(9) 0.0075(8) 0.0193(9) -0.0022(7) -0.0053(7) -0.0002(7)
C32 0.0239(10) 0.0144(9) 0.0194(10) -0.0061(8) -0.0062(8) 0.0000(8)
C33 0.0324(11) 0.0186(9) 0.0260(11) -0.0083(8) -0.0114(9) -0.0004(9)
C34 0.0249(10) 0.0194(10) 0.0323(12) -0.0033(9) -0.0148(9) -0.0021(8)
C35 0.0158(9) 0.0201(10) 0.0289(11) -0.0037(9) -0.0038(8) -0.0013(8)
C36 0.0186(9) 0.0176(9) 0.0200(10) -0.0048(8) -0.0029(8) -0.0009(8)
C37 0.0149(9) 0.0117(8) 0.0160(9) -0.0025(7) -0.0010(7) -0.0024(7)
C38 0.0185(9) 0.0172(9) 0.0187(10) -0.0070(8) -0.0001(7) -0.0005(7)
C39 0.0179(9) 0.0175(9) 0.0260(11) -0.0066(8) -0.0028(8) 0.0031(8)
C40 0.0175(9) 0.0171(9) 0.0248(11) -0.0027(8) -0.0073(8) -0.0008(8)
C41 0.0226(10) 0.0186(9) 0.0197(10) -0.0076(8) -0.0048(8) -0.0021(8)
C42 0.0182(9) 0.0151(9) 0.0199(10) -0.0072(8) -0.0028(7) 0.0008(7)
C1S 0.0243(10) 0.0229(10) 0.0238(11) -0.0091(9) -0.0040(8) -0.0021(8)
Cl1S 0.0222(2) 0.0312(3) 0.0360(3) -0.0150(2) -0.0050(2) 0.0010(2)
Cl2S 0.0277(3) 0.0195(2) 0.0281(3) -0.0093(2) 0.0002(2) -0.0018(2)

loop_
_atom_type_symbol
_atom_type_description
_atom_type_scat_dispersion_real
_atom_type_scat_dispersion_imag
_atom_type_scat_source
C C 0.0033 0.0016 'International Tables Vol C Tables 4.2.6.8 and 6.1.1.4'
H H 0.0000 0.0000 'International Tables Vol C Tables 4.2.6.8 and 6.1.1.4'
N N 0.0061 0.0033 'International Tables Vol C Tables 4.2.6.8 and 6.1.1.4'
O O 0.0106 0.0060 'International Tables Vol C Tables 4.2.6.8 and 6.1.1.4'
Pb Pb -3.3944 10.1111 'International Tables Vol C Tables 4.2.6.8 and 6.1.1.4'
Cl Cl 0.1484 0.1585 'International Tables Vol C Tables 4.2.6.8 and 6.1.1.4'

loop_
_geom_angle_atom_site_label_1
_geom_angle_atom_site_label_2
_geom_angle_atom_site_label_3
_geom_angle
C37 Pb1 C31 158.15(7)
C37 Pb1 O2 89.67(6)
C31 Pb1 O2 87.50(6)
C37 Pb1 N2 99.49(6)
C31 Pb1 N2 99.71(6)
O2 Pb1 N2 69.13(5)
C37 Pb1 O1 85.00(6)
C31 Pb1 O1 88.49(6)
O2 Pb1 O1 155.10(4)
N2 Pb1 O1 135.75(5)
C37 Pb1 N1 100.51(6)
C31 Pb1 N1 96.13(6)
O2 Pb1 N1 137.59(5)
N2 Pb1 N1 68.61(5)
O1 Pb1 N1 67.29(5)
C1 O1 Pb1 118.55(11)
C17 O2 Pb1 117.60(12)
C15 N1 C2 125.97(17)
C15 N1 Pb1 115.53(13)
C2 N1 Pb1 118.49(11)
C16 N2 C18 126.37(16)
C16 N2 Pb1 117.08(13)
C18 N2 Pb1 116.53(12)
O1 C1 C2 120.53(17)
O1 C1 C6 122.51(16)
C2 C1 C6 116.94(17)
N1 C2 C3 123.37(16)
N1 C2 C1 114.82(16)
C3 C2 C1 121.78(17)
C4 C3 C2 120.87(17)
C3 C4 C5 117.50(17)
C3 C4 C7 122.84(17)
C5 C4 C7 119.66(17)
C6 C5 C4 124.43(18)
C5 C6 C1 118.35(17)
C5 C6 C11 122.05(17)
C1 C6 C11 119.59(17)
C10 C7 C4 111.85(17)
C10 C7 C8 108.67(18)
C4 C7 C8 109.49(16)
C10 C7 C9 107.92(18)
C4 C7 C9 109.75(16)
C8 C7 C9 109.11(18)
C14 C11 C6 112.62(16)
C14 C11 C13 107.21(16)
C6 C11 C13 108.74(16)
C14 C11 C12 107.38(17)
C6 C11 C12 109.87(15)
C13 C11 C12 111.01(16)
N1 C15 C16 119.06(17)
N2 C16 C15 119.33(17)
O2 C17 C18 120.54(17)
O2 C17 C22 122.44(17)
C18 C17 C22 117.03(16)
N2 C18 C19 122.73(17)
N2 C18 C17 114.95(16)
C19 C18 C17 122.22(18)
C20 C19 C18 120.51(18)
C19 C20 C21 117.28(17)
C19 C20 C23 119.62(17)
C21 C20 C23 123.08(18)
C22 C21 C20 124.58(19)
C21 C22 C17 118.14(18)
C21 C22 C27 121.80(18)
C17 C22 C27 120.05(17)
C26 C23 C20 112.55(16)
C26 C23 C25 108.57(17)
C20 C23 C25 110.00(16)
C26 C23 C24 107.10(17)
C20 C23 C24 109.26(17)
C25 C23 C24 109.28(17)
C28 C27 C30 107.83(18)
C28 C27 C22 111.91(16)
C30 C27 C22 110.15(16)
C28 C27 C29 108.45(17)
C30 C27 C29 108.99(17)
C22 C27 C29 109.44(17)
C32 C31 C36 120.68(19)
C32 C31 Pb1 119.94(14)
C36 C31 Pb1 119.31(15)
C31 C32 C33 119.3(2)
C34 C33 C32 120.4(2)
C35 C34 C33 119.8(2)
C34 C35 C36 120.6(2)
C35 C36 C31 119.2(2)
C38 C37 C42 121.13(19)
C38 C37 Pb1 119.17(15)
C42 C37 Pb1 119.70(14)
C37 C38 C39 119.4(2)
C40 C39 C38 120.3(2)
C39 C40 C41 119.9(2)
C40 C41 C42 120.4(2)
C37 C42 C41 118.90(19)
Cl1S C1S Cl2S 111.53(13)

loop_
_geom_bond_atom_site_label_1
_geom_bond_atom_site_label_2
_geom_bond_distance
Pb1 C37 2.179(2)
Pb1 C31 2.180(2)
Pb1 O2 2.3522(14)
Pb1 N2 2.3749(15)
Pb1 O1 2.4187(13)
Pb1 N1 2.4196(16)
O1 C1 1.302(2)
O2 C17 1.307(2)
N1 C15 1.298(2)
N1 C2 1.387(2)
N2 C16 1.296(2)
N2 C18 1.392(2)
C1 C2 1.431(3)
C1 C6 1.444(3)
C2 C3 1.411(3)
C3 C4 1.369(3)
C4 C5 1.419(3)
C4 C7 1.538(3)
C5 C6 1.378(3)
C6 C11 1.536(3)
C7 C10 1.525(3)
C7 C8 1.538(3)
C7 C9 1.539(3)
C11 C14 1.531(3)
C11 C13 1.543(3)
C11 C12 1.544(3)
C15 C16 1.437(3)
C17 C18 1.427(3)
C17 C22 1.437(3)
C18 C19 1.403(3)
C19 C20 1.380(3)
C20 C21 1.412(3)
C20 C23 1.536(3)
C21 C22 1.383(3)
C22 C27 1.540(3)
C23 C26 1.532(3)
C23 C25 1.542(3)
C23 C24 1.542(3)
C27 C28 1.532(3)
C27 C30 1.538(3)
C27 C29 1.540(3)
C31 C32 1.392(3)
C31 C36 1.394(3)
C32 C33 1.393(3)
C33 C34 1.391(3)
C34 C35 1.384(3)
C35 C36 1.394(3)
C37 C38 1.387(3)
C37 C42 1.391(3)
C38 C39 1.389(3)
C39 C40 1.388(3)
C40 C41 1.391(3)
C41 C42 1.396(3)
C1S Cl1S 1.766(2)
C1S Cl2S 1.771(2)
